data_2230003
loop_
_publ_author_name
'Betz, Richard'
'McCleland, Cedric'
'Marchand, Harold'

_publ_section_title
;
 Redetermination of 3,5-dimethylphenol
;
_journal_coeditor_code HB5838
_journal_issue 5
_journal_name_full 'Acta Crystallographica Section E'
_journal_page_first o1152
_journal_paper_doi 10.1107/S1600536811013547
_journal_volume 67
_journal_year 2011
_chemical_formula_iupac 'C8 H10 O'
_chemical_formula_moiety 'C8 H10 O'
_chemical_formula_sum 'C8 H10 O'
_chemical_formula_weight 122.16
_chemical_name_common
;
3,5-Dimethylphenol
;
_chemical_name_systematic
;
3,5-Dimethylphenol
;
_space_group_IT_number 14
_symmetry_cell_setting monoclinic
_symmetry_space_group_name_Hall '-P 2ybc'
_symmetry_space_group_name_H-M 'P 1 21/c 1'
_atom_sites_solution_hydrogens geom
_atom_sites_solution_primary direct
_atom_sites_solution_secondary difmap
_audit_creation_method SHELXL-97
_cell_angle_alpha 90.00
_cell_angle_beta 90.000(2)
_cell_angle_gamma 90.00
_cell_formula_units_Z 8
_cell_length_a 11.9807(6)
_cell_length_b 13.8725(7)
_cell_length_c 8.5378(4)
_cell_measurement_reflns_used 8727
_cell_measurement_temperature 200(2)
_cell_measurement_theta_max 28.27
_cell_measurement_theta_min 2.25
_cell_volume 1419.00(12)
_computing_cell_refinement 'SAINT (Bruker, 2010)'
_computing_data_collection 'APEX2 (Bruker, 2010)'
_computing_data_reduction 'SAINT (Bruker, 2010)'
_computing_molecular_graphics 'ORTEP-3 (Farrugia, 1997) and Mercury (Macrae <i>et al.</i>, 2006)'
_computing_publication_material 'SHELXL97 (Sheldrick, 2008) and PLATON (Spek, 2009)'
_computing_structure_refinement 'SHELXL97 (Sheldrick, 2008)'
_computing_structure_solution 'SHELXS97 (Sheldrick, 2008)'
_diffrn_ambient_temperature 200(2)
_diffrn_measured_fraction_theta_full 0.989
_diffrn_measured_fraction_theta_max 0.989
_diffrn_measurement_device_type 'Bruker APEXII CCD'
_diffrn_measurement_method '\f and \w'
_diffrn_radiation_monochromator graphite
_diffrn_radiation_source 'fine-focus sealed tube'
_diffrn_radiation_type MoK\a
_diffrn_radiation_wavelength 0.71073
_diffrn_reflns_av_R_equivalents 0.0307
_diffrn_reflns_av_sigmaI/netI 0.0200
_diffrn_reflns_limit_h_max 9
_diffrn_reflns_limit_h_min -15
_diffrn_reflns_limit_k_max 18
_diffrn_reflns_limit_k_min -18
_diffrn_reflns_limit_l_max 11
_diffrn_reflns_limit_l_min -11
_diffrn_reflns_number 12884
_diffrn_reflns_theta_full 28.00
_diffrn_reflns_theta_max 28.00
_diffrn_reflns_theta_min 3.28
_exptl_absorpt_coefficient_mu 0.074
_exptl_absorpt_correction_type none
_exptl_crystal_colour colourless
_exptl_crystal_density_diffrn 1.144
_exptl_crystal_density_method 'not measured'
_exptl_crystal_description block
_exptl_crystal_F_000 528
_exptl_crystal_size_max 0.498
_exptl_crystal_size_mid 0.406
_exptl_crystal_size_min 0.334
_refine_diff_density_max 0.295
_refine_diff_density_min -0.247
_refine_ls_extinction_method none
_refine_ls_goodness_of_fit_ref 1.044
_refine_ls_hydrogen_treatment constr
_refine_ls_matrix_type full
_refine_ls_number_parameters 169
_refine_ls_number_reflns 3392
_refine_ls_number_restraints 0
_refine_ls_restrained_S_all 1.044
_refine_ls_R_factor_all 0.0578
_refine_ls_R_factor_gt 0.0506
_refine_ls_shift/su_max 0.000
_refine_ls_shift/su_mean 0.000
_refine_ls_structure_factor_coef Fsqd
_refine_ls_weighting_details 'calc w=1/[\s^2^(Fo^2^)+(0.0724P)^2^+0.5560P] where P=(Fo^2^+2Fc^2^)/3'
_refine_ls_weighting_scheme calc
_refine_ls_wR_factor_gt 0.1378
_refine_ls_wR_factor_ref 0.1431
_reflns_number_gt 2998
_reflns_number_total 3392
_reflns_threshold_expression I>2\s(I)
_cod_data_source_file hb5838.cif
_cod_data_source_block I
_cod_original_sg_symbol_H-M 'P 21/c'
_cod_database_code 2230003
_cod_database_fobs_code 2230003

loop_
_symmetry_equiv_pos_as_xyz
'x, y, z'
'-x, y+1/2, -z+1/2'
'-x, -y, -z'
'x, -y-1/2, z-1/2'

loop_
_atom_site_type_symbol
_atom_site_label
_atom_site_fract_x
_atom_site_fract_y
_atom_site_fract_z
_atom_site_U_iso_or_equiv
_atom_site_adp_type
_atom_site_calc_flag
_atom_site_refinement_flags
_atom_site_occupancy
_atom_site_disorder_assembly
_atom_site_disorder_group
O O1 0.16676(9) 0.32297(7) 0.83341(11) 0.0322(2) Uani d . 1 . .
H H1 0.1864 0.2833 0.7644 0.048 Uiso calc R 1 . .
C C11 0.15120(10) 0.41221(9) 0.76595(14) 0.0263(3) Uani d . 1 . .
C C12 0.12708(11) 0.48876(10) 0.86483(15) 0.0294(3) Uani d . 1 . .
H H12 0.1224 0.4787 0.9747 0.035 Uiso calc R 1 . .
C C13 0.10982(12) 0.58017(10) 0.80279(17) 0.0334(3) Uani d . 1 . .
C C14 0.11818(12) 0.59291(10) 0.64172(17) 0.0356(3) Uani d . 1 . .
H H14 0.1070 0.6554 0.5989 0.043 Uiso calc R 1 . .
C C15 0.14249(11) 0.51675(10) 0.54173(15) 0.0320(3) Uani d . 1 . .
C C16 0.15847(11) 0.42544(10) 0.60545(14) 0.0292(3) Uani d . 1 . .
H H16 0.1744 0.3723 0.5390 0.035 Uiso calc R 1 . .
C C17 0.08510(17) 0.66459(12) 0.9083(2) 0.0502(4) Uani d . 1 . .
H H171 0.0653 0.6410 1.0129 0.075 Uiso calc R 1 . .
H H172 0.0227 0.7017 0.8651 0.075 Uiso calc R 1 . .
H H173 0.1512 0.7059 0.9155 0.075 Uiso calc R 1 . .
C C18 0.15133(14) 0.53221(12) 0.36751(17) 0.0419(4) Uani d . 1 . .
H H181 0.0772 0.5460 0.3246 0.063 Uiso calc R 1 . .
H H182 0.1813 0.4739 0.3181 0.063 Uiso calc R 1 . .
H H183 0.2012 0.5867 0.3465 0.063 Uiso calc R 1 . .
O O2 0.24467(8) 0.31707(7) 0.13407(11) 0.0327(2) Uani d . 1 . .
H H2 0.2264 0.3213 0.0393 0.049 Uiso calc R 1 . .
C C21 0.35593(11) 0.34152(8) 0.15086(14) 0.0269(3) Uani d . 1 . .
C C22 0.42454(12) 0.35771(9) 0.02291(14) 0.0293(3) Uani d . 1 . .
H H22 0.3951 0.3537 -0.0802 0.035 Uiso calc R 1 . .
C C23 0.53654(12) 0.37975(10) 0.04558(15) 0.0321(3) Uani d . 1 . .
C C24 0.57689(12) 0.38687(10) 0.19756(16) 0.0341(3) Uani d . 1 . .
H H24 0.6532 0.4026 0.2140 0.041 Uiso calc R 1 . .
C C25 0.50780(12) 0.37150(9) 0.32656(15) 0.0318(3) Uani d . 1 . .
C C26 0.39652(12) 0.34879(9) 0.30206(14) 0.0295(3) Uani d . 1 . .
H H26 0.3483 0.3383 0.3887 0.035 Uiso calc R 1 . .
C C27 0.61218(14) 0.39382(12) -0.09337(17) 0.0418(4) Uani d . 1 . .
H H271 0.6191 0.3330 -0.1508 0.063 Uiso calc R 1 . .
H H272 0.6861 0.4145 -0.0572 0.063 Uiso calc R 1 . .
H H273 0.5807 0.4432 -0.1625 0.063 Uiso calc R 1 . .
C C28 0.55365(15) 0.37856(12) 0.49024(17) 0.0434(4) Uani d . 1 . .
H H281 0.4918 0.3812 0.5652 0.065 Uiso calc R 1 . .
H H282 0.5989 0.4371 0.4998 0.065 Uiso calc R 1 . .
H H283 0.6001 0.3220 0.5123 0.065 Uiso calc R 1 . .

loop_
_atom_site_aniso_label
_atom_site_aniso_U_11
_atom_site_aniso_U_22
_atom_site_aniso_U_33
_atom_site_aniso_U_12
_atom_site_aniso_U_13
_atom_site_aniso_U_23
O1 0.0423(6) 0.0306(5) 0.0236(4) 0.0077(4) -0.0022(4) -0.0006(3)
C11 0.0237(6) 0.0303(6) 0.0249(6) 0.0020(5) -0.0022(4) 0.0009(5)
C12 0.0298(6) 0.0339(6) 0.0244(6) -0.0006(5) -0.0002(5) -0.0023(5)
C13 0.0327(7) 0.0312(6) 0.0362(7) -0.0009(5) 0.0021(5) -0.0036(5)
C14 0.0360(7) 0.0316(6) 0.0392(7) 0.0001(5) 0.0024(6) 0.0060(5)
C15 0.0268(6) 0.0412(7) 0.0281(6) -0.0004(5) 0.0006(5) 0.0054(5)
C16 0.0279(6) 0.0360(6) 0.0238(6) 0.0041(5) 0.0006(5) -0.0016(5)
C17 0.0630(11) 0.0348(8) 0.0526(10) 0.0025(7) 0.0076(8) -0.0098(7)
C18 0.0440(8) 0.0520(9) 0.0297(7) 0.0017(7) 0.0027(6) 0.0105(6)
O2 0.0341(5) 0.0389(5) 0.0252(4) -0.0077(4) -0.0050(4) 0.0058(4)
C21 0.0318(7) 0.0234(5) 0.0255(6) -0.0033(5) -0.0018(5) 0.0020(4)
C22 0.0380(7) 0.0294(6) 0.0206(5) -0.0045(5) -0.0022(5) 0.0000(4)
C23 0.0381(7) 0.0319(6) 0.0261(6) -0.0051(5) 0.0019(5) 0.0000(5)
C24 0.0326(7) 0.0381(7) 0.0315(7) -0.0070(6) -0.0038(5) 0.0001(5)
C25 0.0403(8) 0.0305(6) 0.0246(6) -0.0039(5) -0.0050(5) 0.0002(5)
C26 0.0377(7) 0.0288(6) 0.0220(6) -0.0032(5) 0.0003(5) 0.0020(4)
C27 0.0408(8) 0.0537(9) 0.0309(7) -0.0084(7) 0.0069(6) 0.0002(6)
C28 0.0518(9) 0.0508(9) 0.0278(7) -0.0088(7) -0.0122(6) -0.0003(6)

loop_
_atom_type_symbol
_atom_type_description
_atom_type_scat_dispersion_real
_atom_type_scat_dispersion_imag
_atom_type_scat_source
C C 0.0033 0.0016 'International Tables Vol C Tables 4.2.6.8 and 6.1.1.4'
H H 0.0000 0.0000 'International Tables Vol C Tables 4.2.6.8 and 6.1.1.4'
O O 0.0106 0.0060 'International Tables Vol C Tables 4.2.6.8 and 6.1.1.4'

loop_
_geom_angle_atom_site_label_1
_geom_angle_atom_site_label_2
_geom_angle_atom_site_label_3
_geom_angle_site_symmetry_1
_geom_angle_site_symmetry_3
_geom_angle
_geom_angle_publ_flag
C11 O1 H1 . . 109.5 ?
O1 C11 C16 . . 121.60(11) ?
O1 C11 C12 . . 117.49(11) ?
C16 C11 C12 . . 120.90(12) ?
C11 C12 C13 . . 119.84(12) ?
C11 C12 H12 . . 120.1 ?
C13 C12 H12 . . 120.1 ?
C12 C13 C14 . . 118.84(12) ?
C12 C13 C17 . . 120.70(13) ?
C14 C13 C17 . . 120.45(13) ?
C15 C14 C13 . . 121.76(13) ?
C15 C14 H14 . . 119.1 ?
C13 C14 H14 . . 119.1 ?
C14 C15 C16 . . 118.74(12) ?
C14 C15 C18 . . 120.88(13) ?
C16 C15 C18 . . 120.38(13) ?
C11 C16 C15 . . 119.91(12) ?
C11 C16 H16 . . 120.0 ?
C15 C16 H16 . . 120.0 ?
C13 C17 H171 . . 109.5 ?
C13 C17 H172 . . 109.5 ?
H171 C17 H172 . . 109.5 ?
C13 C17 H173 . . 109.5 ?
H171 C17 H173 . . 109.5 ?
H172 C17 H173 . . 109.5 ?
C15 C18 H181 . . 109.5 ?
C15 C18 H182 . . 109.5 ?
H181 C18 H182 . . 109.5 ?
C15 C18 H183 . . 109.5 ?
H181 C18 H183 . . 109.5 ?
H182 C18 H183 . . 109.5 ?
C21 O2 H2 . . 109.5 ?
O2 C21 C26 . . 116.97(11) ?
O2 C21 C22 . . 122.00(11) ?
C26 C21 C22 . . 121.03(12) ?
C21 C22 C23 . . 119.91(12) ?
C21 C22 H22 . . 120.0 ?
C23 C22 H22 . . 120.0 ?
C24 C23 C22 . . 118.82(12) ?
C24 C23 C27 . . 121.18(13) ?
C22 C23 C27 . . 119.99(12) ?
C23 C24 C25 . . 121.38(13) ?
C23 C24 H24 . . 119.3 ?
C25 C24 H24 . . 119.3 ?
C26 C25 C24 . . 119.13(12) ?
C26 C25 C28 . . 120.41(13) ?
C24 C25 C28 . . 120.46(13) ?
C21 C26 C25 . . 119.71(12) ?
C21 C26 H26 . . 120.1 ?
C25 C26 H26 . . 120.1 ?
C23 C27 H271 . . 109.5 ?
C23 C27 H272 . . 109.5 ?
H271 C27 H272 . . 109.5 ?
C23 C27 H273 . . 109.5 ?
H271 C27 H273 . . 109.5 ?
H272 C27 H273 . . 109.5 ?
C25 C28 H281 . . 109.5 ?
C25 C28 H282 . . 109.5 ?
H281 C28 H282 . . 109.5 ?
C25 C28 H283 . . 109.5 ?
H281 C28 H283 . . 109.5 ?
H282 C28 H283 . . 109.5 ?

loop_
_geom_bond_atom_site_label_1
_geom_bond_atom_site_label_2
_geom_bond_site_symmetry_2
_geom_bond_distance
_geom_bond_publ_flag
O1 C11 . 1.3780(15) ?
O1 H1 . 0.8400 ?
C11 C16 . 1.3853(17) ?
C11 C12 . 1.3871(17) ?
C12 C13 . 1.3897(19) ?
C12 H12 . 0.9500 ?
C13 C14 . 1.390(2) ?
C13 C17 . 1.507(2) ?
C14 C15 . 1.389(2) ?
C14 H14 . 0.9500 ?
C15 C16 . 1.3918(19) ?
C15 C18 . 1.5066(18) ?
C16 H16 . 0.9500 ?
C17 H171 . 0.9800 ?
C17 H172 . 0.9800 ?
C17 H173 . 0.9800 ?
C18 H181 . 0.9800 ?
C18 H182 . 0.9800 ?
C18 H183 . 0.9800 ?
O2 C21 . 1.3828(16) ?
O2 H2 . 0.8400 ?
C21 C26 . 1.3832(17) ?
C21 C22 . 1.3855(18) ?
C22 C23 . 1.390(2) ?
C22 H22 . 0.9500 ?
C23 C24 . 1.3881(19) ?
C23 C27 . 1.5056(19) ?
C24 C25 . 1.3942(19) ?
C24 H24 . 0.9500 ?
C25 C26 . 1.386(2) ?
C25 C28 . 1.5048(18) ?
C26 H26 . 0.9500 ?
C27 H271 . 0.9800 ?
C27 H272 . 0.9800 ?
C27 H273 . 0.9800 ?
C28 H281 . 0.9800 ?
C28 H282 . 0.9800 ?
C28 H283 . 0.9800 ?

loop_
_geom_hbond_atom_site_label_D
_geom_hbond_atom_site_label_H
_geom_hbond_atom_site_label_A
_geom_hbond_site_symmetry_A
_geom_hbond_distance_DH
_geom_hbond_distance_HA
_geom_hbond_distance_DA
_geom_hbond_angle_DHA
O1 H1 O2 4_566 0.84 1.91 2.7463(13) 171
O2 H2 O1 1_554 0.84 1.90 2.7327(13) 172

loop_
_geom_torsion_atom_site_label_1
_geom_torsion_atom_site_label_2
_geom_torsion_atom_site_label_3
_geom_torsion_atom_site_label_4
_geom_torsion_site_symmetry_1
_geom_torsion_site_symmetry_2
_geom_torsion_site_symmetry_3
_geom_torsion_site_symmetry_4
_geom_torsion
_geom_torsion_publ_flag
O1 C11 C12 C13 . . . . -179.53(12) ?
C16 C11 C12 C13 . . . . 0.0(2) ?
C11 C12 C13 C14 . . . . -0.6(2) ?
C11 C12 C13 C17 . . . . -179.15(14) ?
C12 C13 C14 C15 . . . . 0.4(2) ?
C17 C13 C14 C15 . . . . 179.05(14) ?
C13 C14 C15 C16 . . . . 0.2(2) ?
C13 C14 C15 C18 . . . . -179.91(14) ?
O1 C11 C16 C15 . . . . -179.85(12) ?
C12 C11 C16 C15 . . . . 0.6(2) ?
C14 C15 C16 C11 . . . . -0.7(2) ?
C18 C15 C16 C11 . . . . 179.39(13) ?
O2 C21 C22 C23 . . . . -178.39(12) ?
C26 C21 C22 C23 . . . . 1.3(2) ?
C21 C22 C23 C24 . . . . -1.2(2) ?
C21 C22 C23 C27 . . . . 177.78(13) ?
C22 C23 C24 C25 . . . . 0.6(2) ?
C27 C23 C24 C25 . . . . -178.36(14) ?
C23 C24 C25 C26 . . . . -0.1(2) ?
C23 C24 C25 C28 . . . . 179.34(14) ?
O2 C21 C26 C25 . . . . 178.94(12) ?
C22 C21 C26 C25 . . . . -0.76(19) ?
C24 C25 C26 C21 . . . . 0.2(2) ?
C28 C25 C26 C21 . . . . -179.28(13) ?
